data_7107913
loop_
_publ_author_name
'Zi-Jian Yao'
'Xian-Kuan Huo'
'Guo-Xin Jin'

_publ_section_title
;
 Zwitterionic half-sandwich Rh and Ir complexes containing a diphosphine
 nido-carborane ligand: synthesis, structure transformation and
 application in H2 activation
;
_journal_name_full Chem.Commun.
_journal_page_first 6714
_journal_paper_doi 10.1039/c2cc32036c
_journal_volume 48
_journal_year 2012
_chemical_formula_sum 'C36 H44 B9 P2 Rh'
_chemical_formula_weight 738.85
_chemical_name_systematic
;
?
;
_space_group_IT_number 14
_symmetry_cell_setting monoclinic
_symmetry_space_group_name_Hall '-P 2yn'
_symmetry_space_group_name_H-M 'P 1 21/n 1'
_atom_sites_solution_hydrogens geom
_atom_sites_solution_primary direct
_atom_sites_solution_secondary difmap
_audit_creation_method SHELXL-97
_cell_angle_alpha 90.00
_cell_angle_beta 104.924(5)
_cell_angle_gamma 90.00
_cell_formula_units_Z 4
_cell_length_a 11.469(4)
_cell_length_b 19.555(7)
_cell_length_c 17.854(7)
_cell_measurement_reflns_used 831
_cell_measurement_temperature 293(2)
_cell_measurement_theta_max 24.406
_cell_measurement_theta_min 2.641
_cell_volume 3869(2)
_computing_cell_refinement 'Bruker SMART'
_computing_data_collection 'Bruker SMART'
_computing_data_reduction 'Bruker SHELXTL'
_computing_molecular_graphics 'Bruker SHELXTL'
_computing_publication_material 'Bruker SHELXTL'
_computing_structure_refinement 'SHELXL-97 (Sheldrick, 1997)'
_computing_structure_solution 'SHELXS-97 (Sheldrick, 1990)'
_diffrn_ambient_temperature 293(2)
_diffrn_measured_fraction_theta_full 0.971
_diffrn_measured_fraction_theta_max 0.971
_diffrn_measurement_device_type 'CCD area detector'
_diffrn_measurement_method 'phi and omega scans'
_diffrn_radiation_monochromator graphite
_diffrn_radiation_source 'fine-focus sealed tube'
_diffrn_radiation_type MoK\a
_diffrn_radiation_wavelength 0.71073
_diffrn_reflns_av_R_equivalents 0.0531
_diffrn_reflns_av_sigmaI/netI 0.0905
_diffrn_reflns_limit_h_max 14
_diffrn_reflns_limit_h_min -14
_diffrn_reflns_limit_k_max 23
_diffrn_reflns_limit_k_min -24
_diffrn_reflns_limit_l_max 15
_diffrn_reflns_limit_l_min -22
_diffrn_reflns_number 18585
_diffrn_reflns_theta_full 27.01
_diffrn_reflns_theta_max 27.01
_diffrn_reflns_theta_min 1.57
_diffrn_standards_decay_% 3.32
_exptl_absorpt_coefficient_mu 0.549
_exptl_absorpt_correction_T_max 0.9522
_exptl_absorpt_correction_T_min 0.8311
_exptl_absorpt_correction_type multi-scan
_exptl_absorpt_process_details sadabs
_exptl_crystal_colour orange
_exptl_crystal_density_diffrn 1.268
_exptl_crystal_density_method 'not measured'
_exptl_crystal_description prism
_exptl_crystal_F_000 1520
_exptl_crystal_size_max 0.35
_exptl_crystal_size_mid 0.15
_exptl_crystal_size_min 0.09
_refine_diff_density_max 1.126
_refine_diff_density_min -0.633
_refine_diff_density_rms 0.095
_refine_ls_extinction_method none
_refine_ls_goodness_of_fit_ref 0.904
_refine_ls_hydrogen_treatment mixed
_refine_ls_matrix_type full
_refine_ls_number_parameters 500
_refine_ls_number_reflns 8205
_refine_ls_number_restraints 120
_refine_ls_restrained_S_all 0.913
_refine_ls_R_factor_all 0.0880
_refine_ls_R_factor_gt 0.0514
_refine_ls_shift/su_max 0.002
_refine_ls_shift/su_mean 0.000
_refine_ls_structure_factor_coef Fsqd
_refine_ls_weighting_details 'calc w=1/[\s^2^(Fo^2^)+(0.0694P)^2^+0.0000P] where P=(Fo^2^+2Fc^2^)/3'
_refine_ls_weighting_scheme calc
_refine_ls_wR_factor_gt 0.1260
_refine_ls_wR_factor_ref 0.1352
_reflns_number_gt 4930
_reflns_number_total 8205
_reflns_threshold_expression >2sigma(I)
_cod_data_source_file c2cc32036c.txt
_cod_data_source_block f91107c
_cod_original_cell_volume 3869(3)
_cod_original_sg_symbol_H-M P2(1)/n
_cod_database_code 7107913

loop_
_symmetry_equiv_pos_as_xyz
'x, y, z'
'-x+1/2, y+1/2, -z+1/2'
'-x, -y, -z'
'x-1/2, -y-1/2, z-1/2'

loop_
_atom_site_label
_atom_site_type_symbol
_atom_site_fract_x
_atom_site_fract_y
_atom_site_fract_z
_atom_site_U_iso_or_equiv
_atom_site_adp_type
_atom_site_occupancy
_atom_site_symmetry_multiplicity
_atom_site_calc_flag
_atom_site_refinement_flags
_atom_site_disorder_assembly
_atom_site_disorder_group
Rh3 Rh 0.36044(3) 0.237960(17) 0.05073(2) 0.03352(12) Uani 1 1 d . . .
P1 P 0.65617(11) 0.25721(7) 0.04637(8) 0.0475(3) Uani 1 1 d . . .
P2 P 0.49056(11) 0.08681(6) 0.10971(7) 0.0414(3) Uani 1 1 d . . .
B4 B 0.4453(4) 0.3296(3) 0.1110(3) 0.0389(12) Uani 1 1 d . A .
H4A H 0.437(4) 0.372(2) 0.073(2) 0.047(12) Uiso 1 1 d . . .
B5 B 0.5807(5) 0.3118(3) 0.1854(3) 0.0390(12) Uani 1 1 d . . .
H5 H 0.6620 0.3441 0.1993 0.047 Uiso 1 1 calc R A .
B6 B 0.5828(4) 0.2191(3) 0.1856(3) 0.0353(11) Uani 1 1 d . A .
H6A H 0.660(4) 0.196(2) 0.194(2) 0.037(11) Uiso 1 1 d . . .
B7 B 0.3328(5) 0.2035(3) 0.1615(3) 0.0386(12) Uani 1 1 d . A .
H7A H 0.243(4) 0.173(2) 0.154(3) 0.053(13) Uiso 1 1 d . . .
B8 B 0.3212(5) 0.2963(3) 0.1470(3) 0.0391(12) Uani 1 1 d . A .
H8A H 0.232(4) 0.319(3) 0.133(3) 0.071(15) Uiso 1 1 d . . .
B9 B 0.4459(4) 0.3355(3) 0.2110(3) 0.0421(13) Uani 1 1 d . A .
H9 H 0.4372 0.3856 0.2371 0.051 Uiso 1 1 calc R . .
B10 B 0.5400(5) 0.2705(3) 0.2619(3) 0.0426(12) Uani 1 1 d . A .
H10A H 0.5970 0.2776 0.3212 0.051 Uiso 1 1 calc R . .
B11 B 0.4708(4) 0.1902(3) 0.2339(3) 0.0384(12) Uani 1 1 d . . .
H11A H 0.4857 0.1491 0.2774 0.046 Uiso 1 1 calc R A .
B12 B 0.3801(5) 0.2629(3) 0.2407(3) 0.0413(12) Uani 1 1 d . A .
H12A H 0.3300 0.2666 0.2855 0.050 Uiso 1 1 calc R . .
C1 C 0.5464(4) 0.2704(2) 0.1050(3) 0.0354(10) Uani 1 1 d . A .
C2 C 0.4574(4) 0.1716(2) 0.1448(2) 0.0337(10) Uani 1 1 d . A .
C3 C 0.6251(4) 0.0545(2) 0.1809(3) 0.0494(12) Uani 1 1 d . A .
C4 C 0.7284(5) 0.0501(3) 0.1573(4) 0.0676(16) Uani 1 1 d . . .
H4 H 0.7276 0.0644 0.1075 0.081 Uiso 1 1 calc R A .
C5 C 0.8346(6) 0.0251(3) 0.2046(5) 0.090(2) Uani 1 1 d . A .
H5A H 0.9044 0.0230 0.1874 0.108 Uiso 1 1 calc R . .
C6 C 0.8346(7) 0.0030(3) 0.2795(5) 0.097(3) Uani 1 1 d . . .
H6 H 0.9058 -0.0126 0.3129 0.116 Uiso 1 1 calc R A .
C7 C 0.7312(7) 0.0040(3) 0.3033(4) 0.091(2) Uani 1 1 d . A .
H7 H 0.7309 -0.0125 0.3521 0.109 Uiso 1 1 calc R . .
C8 C 0.6264(6) 0.0298(3) 0.2546(4) 0.0702(16) Uani 1 1 d . . .
H8 H 0.5558 0.0307 0.2712 0.084 Uiso 1 1 calc R A .
C9 C 0.3755(4) 0.0281(2) 0.1274(3) 0.0459(12) Uani 1 1 d . A .
C10 C 0.3171(5) 0.0314(3) 0.1851(3) 0.0616(15) Uani 1 1 d . . .
H10 H 0.3299 0.0686 0.2187 0.074 Uiso 1 1 calc R A .
C11 C 0.2385(6) -0.0206(3) 0.1939(4) 0.0807(19) Uani 1 1 d . A .
H11 H 0.1985 -0.0178 0.2330 0.097 Uiso 1 1 calc R . .
C12 C 0.2198(7) -0.0762(3) 0.1449(4) 0.090(2) Uani 1 1 d . . .
H12 H 0.1685 -0.1112 0.1515 0.108 Uiso 1 1 calc R A .
C13 C 0.2765(6) -0.0797(3) 0.0869(4) 0.0751(18) Uani 1 1 d . A .
H13 H 0.2624 -0.1169 0.0532 0.090 Uiso 1 1 calc R . .
C14 C 0.3546(5) -0.0290(3) 0.0776(3) 0.0580(14) Uani 1 1 d . . .
H14 H 0.3938 -0.0323 0.0381 0.070 Uiso 1 1 calc R A .
C15 C 0.8061(4) 0.2663(3) 0.1144(3) 0.0522(13) Uani 1 1 d . A .
C16 C 0.8603(5) 0.3274(3) 0.1412(3) 0.0664(15) Uani 1 1 d . . .
H16 H 0.8202 0.3682 0.1249 0.080 Uiso 1 1 calc R A .
C17 C 0.9758(6) 0.3289(5) 0.1928(4) 0.094(2) Uani 1 1 d . A .
H17 H 1.0103 0.3706 0.2116 0.112 Uiso 1 1 calc R . .
C18 C 1.0372(6) 0.2702(6) 0.2155(4) 0.103(3) Uani 1 1 d . . .
H18 H 1.1139 0.2711 0.2493 0.124 Uiso 1 1 calc R A .
C19 C 0.9847(6) 0.2096(5) 0.1879(5) 0.099(3) Uani 1 1 d . A .
H19 H 1.0262 0.1690 0.2030 0.119 Uiso 1 1 calc R . .
C20 C 0.8701(5) 0.2078(3) 0.1376(4) 0.0743(18) Uani 1 1 d . . .
H20 H 0.8362 0.1658 0.1194 0.089 Uiso 1 1 calc R A .
C21 C 0.6545(4) 0.3357(3) -0.0116(3) 0.0576(14) Uani 1 1 d . A .
C22 C 0.6261(5) 0.4003(3) 0.0060(3) 0.0610(15) Uani 1 1 d . . .
H22 H 0.6019 0.4075 0.0512 0.073 Uiso 1 1 calc R A .
C23 C 0.6319(6) 0.4546(4) -0.0404(4) 0.091(2) Uani 1 1 d . A .
H23 H 0.6106 0.4979 -0.0267 0.109 Uiso 1 1 calc R . .
C24 C 0.6681(8) 0.4467(5) -0.1058(6) 0.119(3) Uani 1 1 d . . .
H24 H 0.6718 0.4841 -0.1374 0.143 Uiso 1 1 calc R A .
C25 C 0.6998(8) 0.3824(6) -0.1256(4) 0.125(4) Uani 1 1 d . A .
H25 H 0.7248 0.3765 -0.1707 0.149 Uiso 1 1 calc R . .
C26 C 0.6946(5) 0.3261(4) -0.0783(3) 0.0773(18) Uani 1 1 d . . .
H26 H 0.7175 0.2830 -0.0911 0.093 Uiso 1 1 calc R A .
C27 C 0.1992(4) 0.1826(3) -0.0254(2) 0.055(4) Uani 0.468(11) 1 d PGU A 1
C28 C 0.2953(5) 0.1751(2) -0.0609(2) 0.051(4) Uani 0.468(11) 1 d PGU A 1
C29 C 0.3296(3) 0.2410(3) -0.07972(18) 0.041(3) Uani 0.468(11) 1 d PGU A 1
C30 C 0.2546(4) 0.2892(2) -0.0559(2) 0.048(4) Uani 0.468(11) 1 d PGU A 1
C31 C 0.1741(3) 0.2531(3) -0.0224(2) 0.043(3) Uani 0.468(11) 1 d PGU A 1
C32 C 0.1350(8) 0.1256(5) 0.0038(4) 0.123(8) Uani 0.468(11) 1 d PGU A 1
H32A H 0.1594 0.0825 -0.0130 0.185 Uiso 0.468(11) 1 calc PR A 1
H32B H 0.0494 0.1311 -0.0162 0.185 Uiso 0.468(11) 1 calc PR A 1
H32C H 0.1551 0.1268 0.0595 0.185 Uiso 0.468(11) 1 calc PR A 1
C33 C 0.3512(9) 0.1087(4) -0.0759(4) 0.149(9) Uani 0.468(11) 1 d PGU A 1
H33A H 0.3095 0.0917 -0.1260 0.224 Uiso 0.468(11) 1 calc PR A 1
H33B H 0.3454 0.0760 -0.0369 0.224 Uiso 0.468(11) 1 calc PR A 1
H33C H 0.4346 0.1161 -0.0743 0.224 Uiso 0.468(11) 1 calc PR A 1
C34 C 0.4284(5) 0.2570(7) -0.1183(3) 0.152(9) Uani 0.468(11) 1 d PGU A 1
H34A H 0.3966 0.2556 -0.1735 0.228 Uiso 0.468(11) 1 calc PR A 1
H34B H 0.4917 0.2238 -0.1030 0.228 Uiso 0.468(11) 1 calc PR A 1
H34C H 0.4600 0.3017 -0.1029 0.228 Uiso 0.468(11) 1 calc PR A 1
C35 C 0.2598(9) 0.3655(3) -0.0648(4) 0.120(7) Uani 0.468(11) 1 d PGU A 1
H35A H 0.1852 0.3813 -0.0982 0.180 Uiso 0.468(11) 1 calc PR A 1
H35B H 0.3251 0.3770 -0.0869 0.180 Uiso 0.468(11) 1 calc PR A 1
H35C H 0.2723 0.3867 -0.0149 0.180 Uiso 0.468(11) 1 calc PR A 1
C36 C 0.0785(5) 0.2843(6) 0.0107(3) 0.114(7) Uani 0.468(11) 1 d PGU A 1
H36A H 0.0468 0.3245 -0.0183 0.171 Uiso 0.468(11) 1 calc PR A 1
H36B H 0.1129 0.2964 0.0639 0.171 Uiso 0.468(11) 1 calc PR A 1
H36C H 0.0146 0.2518 0.0076 0.171 Uiso 0.468(11) 1 calc PR A 1
C27' C 0.1716(3) 0.2286(3) -0.02332(19) 0.047(3) Uani 0.532(11) 1 d PGU A 2
C28' C 0.2224(4) 0.2883(2) -0.0469(2) 0.058(4) Uani 0.532(11) 1 d PGU A 2
C29' C 0.3170(4) 0.2679(3) -0.07975(19) 0.055(3) Uani 0.532(11) 1 d PGU A 2
C30' C 0.3245(4) 0.1956(3) -0.0765(2) 0.051(4) Uani 0.532(11) 1 d PGU A 2
C31' C 0.2346(5) 0.17133(19) -0.0416(2) 0.053(4) Uani 0.532(11) 1 d PGU A 2
C32' C 0.0685(4) 0.2264(6) 0.0145(3) 0.093(5) Uani 0.532(11) 1 d PGU A 2
H32D H 0.0950 0.2438 0.0664 0.139 Uiso 0.532(11) 1 calc PR A 2
H32E H 0.0415 0.1801 0.0159 0.139 Uiso 0.532(11) 1 calc PR A 2
H32F H 0.0032 0.2540 -0.0146 0.139 Uiso 0.532(11) 1 calc PR A 2
C33' C 0.1830(9) 0.3607(3) -0.0385(4) 0.097(5) Uani 0.532(11) 1 d PGU A 2
H33D H 0.1495 0.3637 0.0054 0.145 Uiso 0.532(11) 1 calc PR A 2
H33E H 0.1231 0.3738 -0.0845 0.145 Uiso 0.532(11) 1 calc PR A 2
H33F H 0.2512 0.3907 -0.0311 0.145 Uiso 0.532(11) 1 calc PR A 2
C34' C 0.3957(7) 0.3148(6) -0.1124(3) 0.123(7) Uani 0.532(11) 1 d PGU A 2
H34D H 0.4563 0.3347 -0.0707 0.185 Uiso 0.532(11) 1 calc PR A 2
H34E H 0.3471 0.3504 -0.1419 0.185 Uiso 0.532(11) 1 calc PR A 2
H34F H 0.4339 0.2892 -0.1454 0.185 Uiso 0.532(11) 1 calc PR A 2
C35' C 0.4126(7) 0.1522(6) -0.1050(4) 0.103(6) Uani 0.532(11) 1 d PGU A 2
H35D H 0.4779 0.1389 -0.0620 0.154 Uiso 0.532(11) 1 calc PR A 2
H35E H 0.4439 0.1779 -0.1414 0.154 Uiso 0.532(11) 1 calc PR A 2
H35F H 0.3724 0.1121 -0.1300 0.154 Uiso 0.532(11) 1 calc PR A 2
C36' C 0.2104(9) 0.0976(3) -0.0266(4) 0.106(6) Uani 0.532(11) 1 d PGU A 2
H36D H 0.2478 0.0686 -0.0571 0.159 Uiso 0.532(11) 1 calc PR A 2
H36E H 0.1249 0.0896 -0.0405 0.159 Uiso 0.532(11) 1 calc PR A 2
H36F H 0.2430 0.0875 0.0274 0.159 Uiso 0.532(11) 1 calc PR A 2

loop_
_atom_site_aniso_label
_atom_site_aniso_U_11
_atom_site_aniso_U_22
_atom_site_aniso_U_33
_atom_site_aniso_U_23
_atom_site_aniso_U_13
_atom_site_aniso_U_12
Rh3 0.03315(18) 0.03755(19) 0.02705(19) 0.00020(16) 0.00270(13) 0.00193(16)
P1 0.0430(7) 0.0562(8) 0.0467(8) -0.0045(6) 0.0177(6) 0.0025(6)
P2 0.0467(7) 0.0403(7) 0.0381(7) -0.0023(5) 0.0127(6) 0.0036(5)
B4 0.037(3) 0.036(3) 0.041(3) -0.005(2) 0.004(2) 0.002(2)
B5 0.039(3) 0.037(3) 0.038(3) -0.008(2) 0.004(2) -0.002(2)
B6 0.031(3) 0.037(3) 0.037(3) 0.004(2) 0.007(2) 0.005(2)
B7 0.042(3) 0.037(3) 0.040(3) 0.004(2) 0.015(2) 0.003(2)
B8 0.033(3) 0.040(3) 0.044(3) 0.001(2) 0.008(2) 0.007(2)
B9 0.040(3) 0.044(3) 0.041(3) -0.008(2) 0.008(2) 0.006(2)
B10 0.042(3) 0.049(3) 0.034(3) -0.007(2) 0.004(2) -0.001(2)
B11 0.041(3) 0.040(3) 0.035(3) 0.004(2) 0.010(2) -0.003(2)
B12 0.039(3) 0.049(3) 0.036(3) -0.006(2) 0.010(2) -0.001(2)
C1 0.032(2) 0.035(2) 0.040(3) -0.0019(19) 0.0104(19) 0.0010(18)
C2 0.035(2) 0.035(2) 0.031(3) 0.0050(18) 0.0072(19) 0.0041(18)
C3 0.058(3) 0.031(3) 0.055(3) -0.004(2) 0.007(3) 0.005(2)
C4 0.055(3) 0.059(4) 0.084(5) -0.007(3) 0.010(3) 0.007(3)
C5 0.058(4) 0.077(5) 0.124(7) -0.009(4) 0.004(4) 0.013(3)
C6 0.079(5) 0.063(4) 0.119(7) -0.013(4) -0.029(5) 0.026(4)
C7 0.118(6) 0.056(4) 0.075(5) 0.008(3) -0.019(4) 0.013(4)
C8 0.081(4) 0.055(3) 0.065(4) 0.012(3) 0.002(3) 0.015(3)
C9 0.050(3) 0.040(3) 0.045(3) 0.002(2) 0.007(2) 0.000(2)
C10 0.088(4) 0.050(3) 0.055(4) -0.007(3) 0.033(3) -0.014(3)
C11 0.099(5) 0.077(4) 0.080(5) -0.003(4) 0.047(4) -0.025(4)
C12 0.115(6) 0.057(4) 0.103(6) -0.010(4) 0.041(5) -0.033(4)
C13 0.099(5) 0.050(4) 0.074(5) -0.019(3) 0.020(4) -0.019(3)
C14 0.078(4) 0.043(3) 0.055(4) -0.007(2) 0.021(3) -0.002(3)
C15 0.038(2) 0.068(3) 0.054(3) 0.007(3) 0.019(2) 0.004(3)
C16 0.046(3) 0.081(4) 0.068(4) 0.005(3) 0.007(3) -0.005(3)
C17 0.051(4) 0.144(7) 0.089(5) -0.008(5) 0.023(4) -0.034(4)
C18 0.041(4) 0.198(10) 0.075(5) 0.050(6) 0.024(3) 0.020(5)
C19 0.056(4) 0.146(8) 0.101(6) 0.052(6) 0.030(4) 0.032(4)
C20 0.054(3) 0.089(4) 0.087(5) 0.027(4) 0.031(3) 0.020(3)
C21 0.048(3) 0.083(4) 0.039(3) 0.009(3) 0.006(2) -0.011(3)
C22 0.061(3) 0.065(4) 0.057(4) 0.017(3) 0.015(3) -0.005(3)
C23 0.076(4) 0.096(5) 0.093(6) 0.039(4) 0.008(4) -0.009(4)
C24 0.109(7) 0.148(9) 0.093(7) 0.063(7) 0.014(5) -0.029(6)
C25 0.109(7) 0.220(11) 0.049(5) 0.021(7) 0.029(4) -0.058(7)
C26 0.079(4) 0.105(5) 0.054(4) -0.003(4) 0.030(3) -0.019(4)
C27 0.058(8) 0.077(10) 0.020(6) 0.008(7) -0.005(6) -0.020(7)
C28 0.063(9) 0.044(7) 0.030(7) -0.012(6) -0.018(7) 0.011(7)
C29 0.034(6) 0.077(10) 0.007(5) 0.015(5) -0.003(4) -0.006(6)
C30 0.048(7) 0.035(8) 0.042(8) 0.004(6) -0.024(6) 0.010(5)
C31 0.041(7) 0.062(8) 0.019(7) -0.008(5) -0.005(5) 0.006(5)
C32 0.106(12) 0.117(13) 0.118(13) 0.043(10) -0.025(9) -0.073(10)
C33 0.148(15) 0.127(13) 0.142(15) -0.094(11) -0.019(11) 0.040(11)
C34 0.154(15) 0.217(19) 0.106(14) -0.025(12) 0.071(12) -0.045(13)
C35 0.150(14) 0.078(10) 0.103(12) 0.036(9) -0.022(10) 0.002(10)
C36 0.063(9) 0.179(16) 0.100(12) 0.031(11) 0.022(8) 0.064(10)
C27' 0.041(7) 0.058(7) 0.040(7) -0.001(5) 0.005(5) 0.004(5)
C28' 0.075(8) 0.062(9) 0.036(7) -0.002(6) 0.014(7) 0.017(6)
C29' 0.053(7) 0.037(7) 0.056(8) 0.016(5) -0.019(6) -0.003(5)
C30' 0.045(6) 0.060(8) 0.041(7) 0.001(6) 0.001(5) 0.009(6)
C31' 0.053(7) 0.058(7) 0.039(7) 0.008(6) -0.001(6) -0.018(6)
C32' 0.045(6) 0.151(13) 0.084(9) -0.031(8) 0.019(6) -0.021(7)
C33' 0.104(10) 0.066(8) 0.090(10) 0.001(7) -0.031(8) 0.040(7)
C34' 0.087(9) 0.191(14) 0.084(10) 0.091(10) 0.008(7) -0.025(9)
C35' 0.109(10) 0.147(12) 0.053(7) -0.031(8) 0.021(7) 0.061(9)
C36' 0.130(12) 0.081(9) 0.079(9) 0.003(7) -0.023(8) -0.051(8)

loop_
_atom_type_symbol
_atom_type_description
_atom_type_scat_dispersion_real
_atom_type_scat_dispersion_imag
_atom_type_scat_source
C C 0.0033 0.0016 'International Tables Vol C Tables 4.2.6.8 and 6.1.1.4'
H H 0.0000 0.0000 'International Tables Vol C Tables 4.2.6.8 and 6.1.1.4'
P P 0.1023 0.0942 'International Tables Vol C Tables 4.2.6.8 and 6.1.1.4'
Rh Rh -1.1178 0.9187 'International Tables Vol C Tables 4.2.6.8 and 6.1.1.4'
B B 0.0013 0.0007 'International Tables Vol C Tables 4.2.6.8 and 6.1.1.4'

loop_
_geom_angle_atom_site_label_1
_geom_angle_atom_site_label_2
_geom_angle_atom_site_label_3
_geom_angle
B4 Rh3 C2 91.96(19)
B4 Rh3 B7 87.6(2)
C2 Rh3 B7 44.47(16)
B4 Rh3 C1 44.55(16)
C2 Rh3 C1 65.70(15)
B7 Rh3 C1 92.32(18)
B4 Rh3 B8 49.17(19)
C2 Rh3 B8 82.73(18)
B7 Rh3 B8 49.3(2)
C1 Rh3 B8 82.91(17)
B4 Rh3 C30 97.35(18)
C2 Rh3 C30 170.44(15)
B7 Rh3 C30 137.8(2)
C1 Rh3 C30 120.17(17)
B8 Rh3 C30 105.04(19)
B4 Rh3 C31 114.8(2)
C2 Rh3 C31 138.92(18)
B7 Rh3 C31 103.37(18)
C1 Rh3 C31 154.1(2)
B8 Rh3 C31 91.74(17)
C30 Rh3 C31 37.15(6)
B4 Rh3 C27' 126.8(2)
C2 Rh3 C27' 129.03(17)
B7 Rh3 C27' 99.53(17)
C1 Rh3 C27' 165.28(18)
B8 Rh3 C27' 98.17(18)
C30 Rh3 C27' 45.28(7)
C31 Rh3 C27' 12.4
B4 Rh3 C28' 99.06(18)
C2 Rh3 C28' 165.77(17)
B7 Rh3 C28' 126.6(2)
C1 Rh3 C28' 128.52(18)
B8 Rh3 C28' 97.66(18)
C30 Rh3 C28' 11.2
C31 Rh3 C28' 27.1
C27' Rh3 C28' 36.76(6)
B4 Rh3 C29 114.6(2)
C2 Rh3 C29 136.03(19)
B7 Rh3 C29 156.5(2)
C1 Rh3 C29 108.83(15)
B8 Rh3 C29 141.2(2)
C30 Rh3 C29 36.74(6)
C31 Rh3 C29 61.30(9)
C27' Rh3 C29 61.51(9)
C28' Rh3 C29 45.68(7)
B4 Rh3 C27 151.3(2)
C2 Rh3 C27 110.64(15)
B7 Rh3 C27 96.29(19)
C1 Rh3 C27 162.0(2)
B8 Rh3 C27 114.6(2)
C30 Rh3 C27 61.28(9)
C31 Rh3 C27 36.68(6)
C27' Rh3 C27 24.5
C28' Rh3 C27 56.20(8)
C29 Rh3 C27 60.57(8)
B4 Rh3 C31' 159.48(17)
C2 Rh3 C31' 108.44(14)
B7 Rh3 C31' 105.3(2)
C1 Rh3 C31' 147.1(2)
B8 Rh3 C31' 129.6(2)
C30 Rh3 C31' 62.36(9)
C31 Rh3 C31' 47.27(7)
C27' Rh3 C31' 36.40(6)
C28' Rh3 C31' 60.45(9)
C29 Rh3 C31' 51.22(7)
C27 Rh3 C31' 15.0
C15 P1 C21 99.3(2)
C15 P1 C1 105.6(2)
C21 P1 C1 106.9(2)
C9 P2 C3 100.3(2)
C9 P2 C2 106.4(2)
C3 P2 C2 106.4(2)
C1 B4 B9 106.6(4)
C1 B4 B5 55.1(3)
B9 B4 B5 59.6(3)
C1 B4 B8 113.2(4)
B9 B4 B8 58.3(3)
B5 B4 B8 105.9(4)
C1 B4 Rh3 68.1(2)
B9 B4 Rh3 115.5(3)
B5 B4 Rh3 113.3(3)
B8 B4 Rh3 65.9(2)
C1 B5 B10 114.4(4)
C1 B5 B9 109.4(4)
B10 B5 B9 59.7(3)
C1 B5 B4 58.1(3)
B10 B5 B4 108.2(4)
B9 B5 B4 59.9(3)
C1 B5 B6 59.9(3)
B10 B5 B6 62.8(3)
B9 B5 B6 105.7(4)
B4 B5 B6 101.8(3)
C2 B6 C1 87.9(3)
C2 B6 B5 122.2(4)
C1 B6 B5 54.1(3)
C2 B6 B11 54.0(3)
C1 B6 B11 122.2(3)
B5 B6 B11 107.6(3)
C2 B6 B10 104.7(3)
C1 B6 B10 104.2(3)
B5 B6 B10 57.0(3)
B11 B6 B10 57.7(3)
C2 B7 B11 55.3(3)
C2 B7 B12 106.5(4)
B11 B7 B12 59.6(3)
C2 B7 B8 112.5(4)
B11 B7 B8 105.4(4)
B12 B7 B8 58.0(3)
C2 B7 Rh3 67.7(2)
B11 B7 Rh3 113.1(3)
B12 B7 Rh3 115.3(3)
B8 B7 Rh3 65.8(2)
B9 B8 B12 59.7(3)
B9 B8 B4 59.8(3)
B12 B8 B4 108.9(4)
B9 B8 B7 108.8(4)
B12 B8 B7 60.1(3)
B4 B8 B7 111.6(3)
B9 B8 Rh3 115.9(3)
B12 B8 Rh3 116.3(3)
B4 B8 Rh3 64.9(2)
B7 B8 Rh3 64.9(2)
B12 B9 B8 60.2(3)
B12 B9 B10 60.9(3)
B8 B9 B10 108.0(4)
B12 B9 B5 109.7(4)
B8 B9 B5 109.5(4)
B10 B9 B5 59.2(3)
B12 B9 B4 111.0(4)
B8 B9 B4 61.9(3)
B10 B9 B4 108.3(4)
B5 B9 B4 60.5(3)
B5 B10 B9 61.1(3)
B5 B10 B11 112.2(4)
B9 B10 B11 108.9(4)
B5 B10 B12 109.9(4)
B9 B10 B12 59.3(3)
B11 B10 B12 60.2(3)
B5 B10 B6 60.2(3)
B9 B10 B6 104.8(4)
B11 B10 B6 59.9(3)
B12 B10 B6 104.5(4)
C2 B11 B10 113.7(4)
C2 B11 B12 109.9(4)
B10 B11 B12 60.1(3)
C2 B11 B7 58.2(3)
B10 B11 B7 108.9(4)
B12 B11 B7 60.6(3)
C2 B11 B6 59.7(3)
B10 B11 B6 62.4(3)
B12 B11 B6 106.3(4)
B7 B11 B6 102.4(3)
B9 B12 B8 60.1(3)
B9 B12 B10 59.7(3)
B8 B12 B10 107.0(4)
B9 B12 B11 108.7(3)
B8 B12 B11 108.6(4)
B10 B12 B11 59.7(3)
B9 B12 B7 110.5(4)
B8 B12 B7 61.9(3)
B10 B12 B7 107.8(4)
B11 B12 B7 59.8(3)
B5 C1 B4 66.8(3)
B5 C1 B6 66.0(3)
B4 C1 B6 112.1(4)
B5 C1 P1 122.0(3)
B4 C1 P1 136.2(3)
B6 C1 P1 109.8(3)
B5 C1 Rh3 121.7(3)
B4 C1 Rh3 67.3(2)
B6 C1 Rh3 101.5(2)
P1 C1 Rh3 115.8(2)
B11 C2 B7 66.5(3)
B11 C2 B6 66.3(3)
B7 C2 B6 112.9(3)
B11 C2 P2 124.5(3)
B7 C2 P2 131.5(3)
B6 C2 P2 114.1(3)
B11 C2 Rh3 121.9(3)
B7 C2 Rh3 67.8(2)
B6 C2 Rh3 102.2(3)
P2 C2 Rh3 112.3(2)
C4 C3 C8 118.2(5)
C4 C3 P2 116.7(4)
C8 C3 P2 124.9(4)
C3 C4 C5 122.3(7)
C4 C5 C6 118.4(7)
C7 C6 C5 120.4(7)
C6 C7 C8 119.8(7)
C7 C8 C3 120.9(6)
C10 C9 C14 118.5(5)
C10 C9 P2 127.8(4)
C14 C9 P2 113.5(4)
C9 C10 C11 120.5(5)
C12 C11 C10 120.2(6)
C13 C12 C11 119.9(6)
C12 C13 C14 120.6(5)
C13 C14 C9 120.4(5)
C20 C15 C16 117.6(5)
C20 C15 P1 117.1(5)
C16 C15 P1 125.2(4)
C15 C16 C17 120.8(6)
C18 C17 C16 120.5(7)
C17 C18 C19 118.9(7)
C18 C19 C20 120.9(7)
C15 C20 C19 121.3(7)
C22 C21 C26 118.2(5)
C22 C21 P1 127.6(4)
C26 C21 P1 114.1(5)
C23 C22 C21 122.2(6)
C24 C23 C22 120.9(8)
C23 C24 C25 119.2(8)
C24 C25 C26 120.6(8)
C21 C26 C25 119.0(7)
C28 C27 C31 108.0
C28 C27 C32 126.0
C31 C27 C32 126.0
C28 C27 Rh3 73.04(12)
C31 C27 Rh3 69.75(12)
C32 C27 Rh3 122.85(11)
C27 C28 C29 108.0
C27 C28 C33 126.0
C29 C28 C33 126.0
C27 C28 Rh3 70.91(12)
C29 C28 Rh3 70.75(12)
C33 C28 Rh3 123.98(11)
C28 C29 C30 108.0
C28 C29 C34 126.0
C30 C29 C34 126.0
C28 C29 Rh3 73.17(12)
C30 C29 Rh3 69.78(11)
C34 C29 Rh3 122.69(11)
C31 C30 C29 108.0
C31 C30 C35 126.0
C29 C30 C35 126.0
C31 C30 Rh3 71.52(12)
C29 C30 Rh3 73.49(12)
C35 C30 Rh3 120.77(11)
C30 C31 C27 108.0
C30 C31 C36 126.0
C27 C31 C36 126.0
C30 C31 Rh3 71.34(12)
C27 C31 Rh3 73.57(12)
C36 C31 Rh3 120.87(11)
C28' C27' C31' 108.0
C28' C27' C32' 126.0
C31' C27' C32' 126.0
C28' C27' Rh3 72.40(12)
C31' C27' Rh3 74.11(12)
C32' C27' Rh3 119.35(11)
C27' C28' C29' 108.0
C27' C28' C33' 126.0
C29' C28' C33' 126.0
C27' C28' Rh3 70.84(12)
C29' C28' Rh3 74.79(12)
C33' C28' Rh3 120.16(11)
C28' C29' C30' 108.0
C28' C29' C34' 126.0
C30' C29' C34' 126.0
C28' C29' Rh3 69.25(11)
C30' C29' Rh3 73.30(11)
C34' C29' Rh3 123.07(11)
C31' C30' C29' 108.0
C31' C30' C35' 126.0
C29' C30' C35' 126.0
C31' C30' Rh3 70.11(11)
C29' C30' Rh3 71.47(11)
C35' C30' Rh3 124.04(10)
C27' C31' C30' 108.0
C27' C31' C36' 126.0
C30' C31' C36' 126.0
C27' C31' Rh3 69.49(11)
C30' C31' Rh3 74.43(12)
C36' C31' Rh3 121.76(11)

loop_
_geom_bond_atom_site_label_1
_geom_bond_atom_site_label_2
_geom_bond_distance
Rh3 B4 2.185(5)
Rh3 C2 2.186(4)
Rh3 B7 2.188(5)
Rh3 C1 2.197(4)
Rh3 B8 2.203(5)
Rh3 C30 2.217(3)
Rh3 C31 2.219(3)
Rh3 C27' 2.236(3)
Rh3 C28' 2.256(3)
Rh3 C29 2.265(3)
Rh3 C27 2.269(3)
Rh3 C31' 2.296(3)
P1 C15 1.841(5)
P1 C21 1.848(6)
P1 C1 1.851(4)
P2 C9 1.837(5)
P2 C3 1.840(5)
P2 C2 1.847(4)
B4 C1 1.661(6)
B4 B9 1.789(8)
B4 B5 1.799(7)
B4 B8 1.826(7)
B5 C1 1.605(6)
B5 B10 1.751(7)
B5 B9 1.784(7)
B5 B6 1.811(7)
B6 C2 1.709(6)
B6 C1 1.716(7)
B6 B11 1.813(7)
B6 B10 1.857(7)
B7 C2 1.655(6)
B7 B11 1.786(7)
B7 B12 1.801(8)
B7 B8 1.832(8)
B8 B9 1.760(7)
B8 B12 1.761(8)
B9 B12 1.753(8)
B9 B10 1.760(7)
B10 B11 1.772(7)
B10 B12 1.781(7)
B11 C2 1.600(7)
B11 B12 1.783(7)
C3 C4 1.359(7)
C3 C8 1.398(7)
C4 C5 1.380(8)
C5 C6 1.405(10)
C6 C7 1.359(10)
C7 C8 1.384(8)
C9 C10 1.366(6)
C9 C14 1.409(7)
C10 C11 1.396(7)
C11 C12 1.376(8)
C12 C13 1.360(8)
C13 C14 1.376(7)
C15 C20 1.366(7)
C15 C16 1.373(7)
C16 C17 1.406(8)
C17 C18 1.353(10)
C18 C19 1.361(11)
C19 C20 1.389(9)
C21 C22 1.361(7)
C21 C26 1.396(7)
C22 C23 1.360(8)
C23 C24 1.346(10)
C24 C25 1.378(12)
C25 C26 1.398(11)
C27 C28 1.4128(17)
C27 C31 1.4130(17)
C27 C32 1.5018(18)
C28 C29 1.4128(17)
C28 C33 1.5019(18)
C29 C30 1.4130(17)
C29 C34 1.5019(18)
C30 C31 1.4128(17)
C30 C35 1.5018(18)
C31 C36 1.5019(18)
C27' C28' 1.4165(17)
C27' C31' 1.4165(17)
C27' C32' 1.5058(18)
C28' C29' 1.4166(17)
C28' C33' 1.5058(18)
C29' C30' 1.4166(17)
C29' C34' 1.5056(18)
C30' C31' 1.4165(17)
C30' C35' 1.5058(18)
C31' C36' 1.5058(18)
